data_7210644
loop_
_publ_author_name
'Yamada, Shinji'
'Sako, Nodoka'
'Okuda, Mai'
'Hozumi, Atsuko'

_publ_section_title
;
 A dual-synthon in pyridinium chloride: formation of ladder-like and
 columnar motifs through hydrogen bonds and cation--\p interactions
;
_journal_issue 1
_journal_name_full CrystEngComm
_journal_page_first 199
_journal_paper_doi 10.1039/c2ce26547h
_journal_volume 15
_journal_year 2013
_chemical_formula_moiety 'C13 H11 Cl N2 O2'
_chemical_formula_sum 'C13 H11 Cl N2 O2'
_chemical_formula_weight 262.70
_space_group_IT_number 1
_symmetry_cell_setting triclinic
_symmetry_Int_Tables_number 1
_symmetry_space_group_name_Hall 'P 1'
_symmetry_space_group_name_H-M 'P 1'
_atom_sites_solution_hydrogens geom
_atom_sites_solution_primary direct
_atom_sites_solution_secondary difmap
_cell_angle_alpha 105.8270(14)
_cell_angle_beta 91.5910(13)
_cell_angle_gamma 98.6340(14)
_cell_formula_units_Z 2
_cell_length_a 4.79000(10)
_cell_length_b 8.28058(17)
_cell_length_c 16.2189(4)
_cell_measurement_reflns_used 3822
_cell_measurement_temperature 123
_cell_measurement_theta_max 68.05
_cell_measurement_theta_min 5.55
_cell_volume 610.31(2)
_computing_cell_refinement 'RAPID AUTO'
_computing_data_collection 'RAPID AUTO (Rigaku, ????)'
_computing_data_reduction 'RAPID AUTO'
_computing_molecular_graphics 'CrystalStructure 4.0'
_computing_publication_material 'CrystalStructure 4.0 (Rigaku, 2010)'
_computing_structure_refinement 'SHELXL97 (Sheldrick, 2008)'
_computing_structure_solution 'SIR92 (Altomare, et al., 1994)'
_diffrn_ambient_temperature 123
_diffrn_detector_area_resol_mean 10.000
_diffrn_measured_fraction_theta_full 0.980
_diffrn_measured_fraction_theta_max 0.980
_diffrn_measurement_device_type 'Rigaku R-AXIS RAPID'
_diffrn_measurement_method \w
_diffrn_radiation_type 'Cu K\a'
_diffrn_radiation_wavelength 1.54187
_diffrn_reflns_av_R_equivalents 0.0488
_diffrn_reflns_limit_h_max 5
_diffrn_reflns_limit_h_min -5
_diffrn_reflns_limit_k_max 9
_diffrn_reflns_limit_k_min -9
_diffrn_reflns_limit_l_max 19
_diffrn_reflns_limit_l_min -19
_diffrn_reflns_number 6630
_diffrn_reflns_theta_full 68.16
_diffrn_reflns_theta_max 68.16
_diffrn_standards_number 0
_exptl_absorpt_coefficient_mu 2.744
_exptl_absorpt_correction_type none
_exptl_crystal_colour yellow
_exptl_crystal_density_diffrn 1.429
_exptl_crystal_density_method 'not measured'
_exptl_crystal_description block
_exptl_crystal_F_000 272.00
_exptl_crystal_size_max 0.350
_exptl_crystal_size_mid 0.250
_exptl_crystal_size_min 0.250
_refine_diff_density_max 0.460
_refine_diff_density_min -0.410
_refine_ls_abs_structure_details 'Flack, H. D. (1983), Acta Cryst. A39, 876-881. 1441 Friedel Pairs'
_refine_ls_abs_structure_Flack 0.16(4)
_refine_ls_extinction_method none
_refine_ls_goodness_of_fit_ref 1.206
_refine_ls_hydrogen_treatment constr
_refine_ls_number_parameters 325
_refine_ls_number_reflns 3636
_refine_ls_number_restraints 3
_refine_ls_R_factor_gt 0.0449
_refine_ls_shift/su_max 0.007
_refine_ls_structure_factor_coef Fsqd
_refine_ls_weighting_details 'w = 1/[\s^2^(Fo^2^)+(0.1318P)^2^+0.2391P] where P=(Fo^2^+2Fc^2^)/3'
_refine_ls_weighting_scheme calc
_refine_ls_wR_factor_ref 0.1981
_reflns_number_gt 3273
_reflns_number_total 3636
_reflns_threshold_expression F^2^>2.0\s(F^2^)
_cod_data_source_file c2ce26547h.txt
_cod_data_source_block 3-NO2-SP-HCl
_cod_original_cell_volume 610.30(3)
_cod_database_code 7210644

loop_
_symmetry_equiv_pos_site_id
_symmetry_equiv_pos_as_xyz
1 +X,+Y,+Z

loop_
_atom_site_label
_atom_site_type_symbol
_atom_site_fract_x
_atom_site_fract_y
_atom_site_fract_z
_atom_site_U_iso_or_equiv
_atom_site_adp_type
_atom_site_occupancy
_atom_site_symmetry_multiplicity
_atom_site_calc_flag
_atom_site_refinement_flags
Cl1 Cl 0.6713(3) 0.07209(13) 0.23163(8) 0.0305(4) Uani 1.0 1 d .
Cl2 Cl 0.4800(3) 0.53004(13) 1.06300(8) 0.0303(4) Uani 1.0 1 d .
O1 O 1.0002(13) -0.0136(7) 0.4785(4) 0.0413(14) Uani 1.0 1 d .
O2 O 1.3883(14) 0.0948(8) 0.5566(4) 0.0455(16) Uani 1.0 1 d .
O3 O -0.2246(14) 0.5102(8) 0.7381(4) 0.0462(16) Uani 1.0 1 d .
O4 O 0.1644(15) 0.6131(7) 0.8187(4) 0.0564(19) Uani 1.0 1 d .
N1 N -0.0773(13) 0.6239(8) 0.2103(4) 0.0264(14) Uani 1.0 1 d .
N2 N 1.1766(14) 0.1098(8) 0.5189(4) 0.0303(15) Uani 1.0 1 d .
N3 N 1.2220(14) -0.0300(8) 1.0819(4) 0.0295(14) Uani 1.0 1 d .
N4 N -0.0106(16) 0.4947(8) 0.7780(4) 0.0356(16) Uani 1.0 1 d .
C1 C 0.0873(18) 0.7747(10) 0.2607(5) 0.0341(18) Uani 1.0 1 d .
C2 C 0.2899(19) 0.7613(10) 0.3179(5) 0.038(2) Uani 1.0 1 d .
C3 C 0.3384(16) 0.6113(10) 0.3278(5) 0.0291(16) Uani 1.0 1 d .
C4 C 0.1742(15) 0.4615(10) 0.2760(5) 0.0259(16) Uani 1.0 1 d .
C5 C -0.0317(15) 0.4752(10) 0.2178(5) 0.0261(15) Uani 1.0 1 d .
C6 C 0.5581(17) 0.6077(11) 0.3925(5) 0.0351(19) Uani 1.0 1 d .
C7 C 0.6468(16) 0.4698(9) 0.3999(5) 0.0287(16) Uani 1.0 1 d .
C8 C 0.8591(16) 0.4572(9) 0.4638(5) 0.0262(15) Uani 1.0 1 d .
C9 C 1.0200(17) 0.5998(10) 0.5265(5) 0.0325(17) Uani 1.0 1 d .
C10 C 1.215(2) 0.5810(10) 0.5830(6) 0.0339(18) Uani 1.0 1 d .
C11 C 1.2792(17) 0.4185(10) 0.5814(5) 0.0319(17) Uani 1.0 1 d .
C12 C 1.1226(17) 0.2813(9) 0.5206(5) 0.0278(16) Uani 1.0 1 d .
C13 C 0.9183(16) 0.2939(9) 0.4616(5) 0.0271(16) Uani 1.0 1 d .
C14 C 1.0732(17) -0.1667(10) 1.0358(5) 0.0308(17) Uani 1.0 1 d .
C15 C 0.8632(15) -0.1662(9) 0.9758(5) 0.0262(16) Uani 1.0 1 d .
C16 C 0.8170(15) -0.0044(9) 0.9664(5) 0.0234(14) Uani 1.0 1 d .
C17 C 0.9876(16) 0.1402(9) 1.0196(5) 0.0287(16) Uani 1.0 1 d .
C18 C 1.1856(17) 0.1281(10) 1.0760(5) 0.0313(17) Uani 1.0 1 d .
C19 C 0.5985(15) -0.0049(9) 0.9010(5) 0.0245(15) Uani 1.0 1 d .
C20 C 0.5142(18) 0.1368(10) 0.8942(5) 0.0307(16) Uani 1.0 1 d .
C21 C 0.2897(18) 0.1444(11) 0.8300(5) 0.0312(17) Uani 1.0 1 d .
C22 C 0.1429(17) 0.0039(10) 0.7701(5) 0.0304(17) Uani 1.0 1 d .
C23 C -0.0680(18) 0.0254(10) 0.7111(5) 0.0287(16) Uani 1.0 1 d .
C24 C -0.1174(17) 0.1848(9) 0.7137(5) 0.0260(15) Uani 1.0 1 d .
C25 C 0.0395(15) 0.3216(10) 0.7744(5) 0.0290(16) Uani 1.0 1 d .
C26 C 0.2391(15) 0.3023(10) 0.8323(5) 0.0289(16) Uani 1.0 1 d .
H1 H -0.2122 0.6283 0.1735 0.0317 Uiso 1.0 1 calc R
H1A H 0.0588 0.8824 0.2551 0.0409 Uiso 1.0 1 calc R
H2 H 0.4027 0.8628 0.3526 0.0454 Uiso 1.0 1 calc R
H3 H 1.3539 -0.0367 1.1191 0.0354 Uiso 1.0 1 calc R
H4 H 0.2034 0.3534 0.2807 0.0311 Uiso 1.0 1 calc R
H5 H -0.1433 0.3744 0.1821 0.0313 Uiso 1.0 1 calc R
H6 H 0.6413 0.7131 0.4317 0.0421 Uiso 1.0 1 calc R
H7 H 0.5642 0.3662 0.3593 0.0344 Uiso 1.0 1 calc R
H9 H 0.9883 0.7112 0.5282 0.0390 Uiso 1.0 1 calc R
H10 H 1.3111 0.6788 0.6250 0.0407 Uiso 1.0 1 calc R
H11 H 1.4213 0.4047 0.6198 0.0383 Uiso 1.0 1 calc R
H13 H 0.8202 0.1952 0.4206 0.0325 Uiso 1.0 1 calc R
H14 H 1.1073 -0.2724 1.0429 0.0369 Uiso 1.0 1 calc R
H15 H 0.7530 -0.2693 0.9419 0.0314 Uiso 1.0 1 calc R
H17 H 0.9621 0.2494 1.0155 0.0344 Uiso 1.0 1 calc R
H18 H 1.3001 0.2276 1.1117 0.0375 Uiso 1.0 1 calc R
H19 H 0.5144 -0.1104 0.8622 0.0294 Uiso 1.0 1 calc R
H20 H 0.6030 0.2412 0.9331 0.0369 Uiso 1.0 1 calc R
H22 H 0.1808 -0.1066 0.7678 0.0364 Uiso 1.0 1 calc R
H23 H -0.1731 -0.0711 0.6703 0.0344 Uiso 1.0 1 calc R
H24 H -0.2555 0.2012 0.6749 0.0312 Uiso 1.0 1 calc R
H26 H 0.3410 0.3993 0.8736 0.0347 Uiso 1.0 1 calc R

loop_
_atom_site_aniso_label
_atom_site_aniso_U_11
_atom_site_aniso_U_22
_atom_site_aniso_U_33
_atom_site_aniso_U_12
_atom_site_aniso_U_13
_atom_site_aniso_U_23
Cl1 0.0345(9) 0.0248(8) 0.0325(8) 0.0024(6) -0.0028(7) 0.0102(6)
Cl2 0.0316(9) 0.0288(9) 0.0317(8) 0.0037(6) -0.0022(7) 0.0117(7)
O1 0.047(4) 0.039(3) 0.041(3) 0.015(3) -0.016(3) 0.016(3)
O2 0.043(4) 0.047(4) 0.056(4) 0.020(3) -0.006(3) 0.024(3)
O3 0.052(5) 0.037(4) 0.050(4) 0.008(3) -0.010(4) 0.012(3)
O4 0.063(5) 0.022(3) 0.069(5) -0.014(3) -0.005(4) 0.000(3)
N1 0.023(4) 0.044(4) 0.019(3) 0.010(3) 0.005(3) 0.017(3)
N2 0.028(4) 0.027(3) 0.028(3) -0.004(3) -0.005(3) 0.000(3)
N3 0.025(4) 0.030(4) 0.038(4) 0.009(3) 0.002(3) 0.014(3)
N4 0.049(4) 0.033(4) 0.033(4) 0.016(3) 0.015(3) 0.017(3)
C1 0.039(5) 0.034(4) 0.035(5) 0.013(3) 0.017(4) 0.016(4)
C2 0.046(5) 0.035(5) 0.028(4) 0.001(4) 0.011(4) 0.005(3)
C3 0.026(4) 0.040(4) 0.022(4) 0.008(3) 0.009(3) 0.008(3)
C4 0.025(4) 0.036(4) 0.025(4) 0.016(3) 0.008(3) 0.016(3)
C5 0.025(4) 0.030(4) 0.026(4) 0.003(3) 0.004(3) 0.013(3)
C6 0.035(5) 0.042(5) 0.029(4) 0.010(4) 0.018(3) 0.009(4)
C7 0.028(4) 0.026(4) 0.027(4) -0.001(3) 0.007(3) -0.000(3)
C8 0.024(4) 0.030(4) 0.025(4) 0.003(3) 0.007(3) 0.009(3)
C9 0.040(5) 0.034(4) 0.033(4) 0.013(4) 0.013(4) 0.020(3)
C10 0.042(5) 0.027(4) 0.031(4) 0.003(3) 0.008(4) 0.004(3)
C11 0.028(4) 0.038(5) 0.029(4) 0.004(4) 0.004(4) 0.009(4)
C12 0.043(5) 0.021(4) 0.020(4) 0.007(3) 0.008(3) 0.006(3)
C13 0.029(4) 0.019(3) 0.032(4) 0.004(3) 0.007(3) 0.003(3)
C14 0.031(4) 0.029(4) 0.041(5) 0.016(3) 0.003(4) 0.019(4)
C15 0.024(4) 0.021(4) 0.037(4) 0.006(3) 0.002(3) 0.012(3)
C16 0.019(4) 0.031(4) 0.025(4) 0.005(3) 0.004(3) 0.016(3)
C17 0.031(4) 0.028(4) 0.031(4) 0.004(3) 0.004(4) 0.015(3)
C18 0.030(5) 0.033(4) 0.029(4) 0.002(3) 0.005(3) 0.007(3)
C19 0.022(4) 0.017(4) 0.032(4) -0.001(3) -0.006(3) 0.005(3)
C20 0.036(5) 0.034(4) 0.026(4) 0.007(3) 0.006(3) 0.013(3)
C21 0.026(4) 0.044(5) 0.028(4) 0.009(4) 0.006(3) 0.015(3)
C22 0.037(5) 0.029(4) 0.027(4) 0.012(3) 0.007(3) 0.008(3)
C23 0.029(4) 0.031(4) 0.022(4) 0.003(3) -0.003(3) 0.004(3)
C24 0.032(4) 0.031(4) 0.022(4) 0.011(3) 0.003(3) 0.015(3)
C25 0.019(4) 0.035(4) 0.035(4) 0.004(3) 0.006(3) 0.013(3)
C26 0.021(4) 0.042(4) 0.022(4) -0.003(3) -0.005(3) 0.012(3)

loop_
_atom_type_symbol
_atom_type_description
_atom_type_scat_dispersion_real
_atom_type_scat_dispersion_imag
_atom_type_scat_source
C C 0.0181 0.0091
;
International Tables for Crystallography
(1992, Vol. C, Tables 4.2.6.8 and 6.1.1.4)
;
H H 0.0000 0.0000
;
International Tables for Crystallography
(1992, Vol. C, Table 6.1.1.4)
;
O O 0.0492 0.0322
;
International Tables for Crystallography
(1992, Vol. C, Tables 4.2.6.8 and 6.1.1.4)
;
N N 0.0311 0.0180
;
International Tables for Crystallography
(1992, Vol. C, Tables 4.2.6.8 and 6.1.1.4)
;
Cl Cl 0.3639 0.7018
;
International Tables for Crystallography
(1992, Vol. C, Tables 4.2.6.8 and 6.1.1.4)
;

loop_
_geom_angle_atom_site_label_1
_geom_angle_atom_site_label_2
_geom_angle_atom_site_label_3
_geom_angle
_geom_angle_publ_flag
C1 N1 C5 120.5(7) yes
O1 N2 O2 122.8(7) yes
O1 N2 C12 117.8(7) yes
O2 N2 C12 119.4(6) yes
C14 N3 C18 122.7(8) yes
O3 N4 O4 124.1(8) yes
O3 N4 C25 118.3(6) yes
O4 N4 C25 117.6(7) yes
N1 C1 C2 117.5(8) yes
C1 C2 C3 123.3(7) yes
C2 C3 C4 118.4(8) yes
C2 C3 C6 120.0(7) yes
C4 C3 C6 121.7(8) yes
C3 C4 C5 118.4(8) yes
N1 C5 C4 122.0(6) yes
C3 C6 C7 124.7(7) yes
C6 C7 C8 127.4(6) yes
C7 C8 C9 124.5(8) yes
C7 C8 C13 118.1(6) yes
C9 C8 C13 117.4(8) yes
C8 C9 C10 122.0(8) yes
C9 C10 C11 121.5(7) yes
C10 C11 C12 116.0(8) yes
N2 C12 C11 117.6(7) yes
N2 C12 C13 117.8(6) yes
C11 C12 C13 124.6(8) yes
C8 C13 C12 118.5(6) yes
N3 C14 C15 121.9(8) yes
C14 C15 C16 117.8(6) yes
C15 C16 C17 116.9(7) yes
C15 C16 C19 117.5(6) yes
C17 C16 C19 125.5(7) yes
C16 C17 C18 121.4(8) yes
N3 C18 C17 119.3(7) yes
C16 C19 C20 122.4(6) yes
C19 C20 C21 124.9(6) yes
C20 C21 C22 124.0(8) yes
C20 C21 C26 115.8(6) yes
C22 C21 C26 120.2(8) yes
C21 C22 C23 119.5(8) yes
C22 C23 C24 119.9(7) yes
C23 C24 C25 118.1(8) yes
N4 C25 C24 118.8(7) yes
N4 C25 C26 118.7(6) yes
C24 C25 C26 122.5(8) yes
C21 C26 C25 119.8(7) yes
C1 N1 H1 119.751 no
C5 N1 H1 119.750 no
C14 N3 H3 118.644 no
C18 N3 H3 118.635 no
N1 C1 H1A 121.231 no
C2 C1 H1A 121.221 no
C1 C2 H2 118.376 no
C3 C2 H2 118.371 no
C3 C4 H4 120.813 no
C5 C4 H4 120.818 no
N1 C5 H5 119.019 no
C4 C5 H5 119.024 no
C3 C6 H6 117.627 no
C7 C6 H6 117.635 no
C6 C7 H7 116.303 no
C8 C7 H7 116.295 no
C8 C9 H9 118.998 no
C10 C9 H9 118.996 no
C9 C10 H10 119.224 no
C11 C10 H10 119.231 no
C10 C11 H11 121.999 no
C12 C11 H11 121.999 no
C8 C13 H13 120.774 no
C12 C13 H13 120.774 no
N3 C14 H14 119.034 no
C15 C14 H14 119.040 no
C14 C15 H15 121.105 no
C16 C15 H15 121.106 no
C16 C17 H17 119.321 no
C18 C17 H17 119.322 no
N3 C18 H18 120.372 no
C17 C18 H18 120.365 no
C16 C19 H19 118.820 no
C20 C19 H19 118.821 no
C19 C20 H20 117.542 no
C21 C20 H20 117.554 no
C21 C22 H22 120.263 no
C23 C22 H22 120.259 no
C22 C23 H23 120.035 no
C24 C23 H23 120.034 no
C23 C24 H24 120.949 no
C25 C24 H24 120.956 no
C21 C26 H26 120.115 no
C25 C26 H26 120.109 no

loop_
_geom_bond_atom_site_label_1
_geom_bond_atom_site_label_2
_geom_bond_distance
_geom_bond_publ_flag
O1 N2 1.238(8) yes
O2 N2 1.209(10) yes
O3 N4 1.239(11) yes
O4 N4 1.212(8) yes
N1 C1 1.400(9) yes
N1 C5 1.318(11) yes
N2 C12 1.474(11) yes
N3 C14 1.271(9) yes
N3 C18 1.374(12) yes
N4 C25 1.474(11) yes
C1 C2 1.362(13) yes
C2 C3 1.348(13) yes
C3 C4 1.402(9) yes
C3 C6 1.474(12) yes
C4 C5 1.385(11) yes
C6 C7 1.310(13) yes
C7 C8 1.467(11) yes
C8 C9 1.432(10) yes
C8 C13 1.414(11) yes
C9 C10 1.344(13) yes
C10 C11 1.419(13) yes
C11 C12 1.385(9) yes
C12 C13 1.384(11) yes
C14 C15 1.382(11) yes
C15 C16 1.437(11) yes
C16 C17 1.396(9) yes
C16 C19 1.467(11) yes
C17 C18 1.333(12) yes
C19 C20 1.327(12) yes
C20 C21 1.496(12) yes
C21 C22 1.376(10) yes
C21 C26 1.356(13) yes
C22 C23 1.436(12) yes
C23 C24 1.365(12) yes
C24 C25 1.383(9) yes
C25 C26 1.378(11) yes
N1 H1 0.880 no
N3 H3 0.880 no
C1 H1A 0.950 no
C2 H2 0.950 no
C4 H4 0.950 no
C5 H5 0.950 no
C6 H6 0.950 no
C7 H7 0.950 no
C9 H9 0.950 no
C10 H10 0.950 no
C11 H11 0.950 no
C13 H13 0.950 no
C14 H14 0.950 no
C15 H15 0.950 no
C17 H17 0.950 no
C18 H18 0.950 no
C19 H19 0.950 no
C20 H20 0.950 no
C22 H22 0.950 no
C23 H23 0.950 no
C24 H24 0.950 no
C26 H26 0.950 no

loop_
_geom_contact_atom_site_label_1
_geom_contact_atom_site_label_2
_geom_contact_distance
_geom_contact_publ_flag
_geom_contact_site_symmetry_2
O1 C11 3.544(9) no .
O1 C13 2.718(10) no .
O2 C11 2.732(11) no .
O2 C13 3.530(11) no .
O3 C24 2.744(11) no .
O3 C26 3.553(11) no .
O4 C24 3.528(8) no .
O4 C26 2.717(11) no .
N1 C3 2.751(10) no .
N3 C16 2.731(10) no .
C1 C4 2.762(12) no .
C2 C5 2.700(10) no .
C4 C7 2.965(11) no .
C6 C9 3.078(12) no .
C8 C11 2.846(12) no .
C9 C12 2.732(12) no .
C10 C13 2.797(10) no .
C14 C17 2.714(12) no .
C15 C18 2.744(9) no .
C17 C20 2.995(11) no .
C19 C22 3.024(11) no .
C21 C24 2.794(12) no .
C22 C25 2.733(12) no .
C23 C26 2.766(9) no .
Cl1 N3 3.048(7) no 1_454
Cl1 C1 3.570(9) no 1_545
Cl1 C1 3.509(10) no 1_645
Cl1 C2 3.551(9) no 1_545
Cl1 C5 3.495(8) no 1_655
Cl1 C18 3.555(9) no 1_454
Cl2 N1 3.004(6) no 1_656
Cl2 C5 3.549(8) no 1_656
Cl2 C14 3.510(9) no 1_465
Cl2 C15 3.521(8) no 1_565
Cl2 C17 3.587(7) no 1_455
Cl2 C18 3.479(9) no 1_455
O1 O2 3.373(9) no 1_455
O1 C1 3.557(9) no 1_645
O1 C2 3.242(10) no 1_645
O1 C6 3.423(9) no 1_545
O1 C9 3.508(11) no 1_545
O2 O1 3.373(9) no 1_655
O2 C13 3.447(10) no 1_655
O2 C23 3.479(11) no 1_655
O2 C24 3.573(10) no 1_655
O2 C24 3.280(10) no 1_755
O3 O4 3.370(10) no 1_455
O3 C10 3.438(12) no 1_455
O3 C11 3.279(10) no 1_355
O3 C11 3.563(11) no 1_455
O3 C26 3.495(10) no 1_455
O4 O3 3.370(10) no 1_655
O4 C14 3.569(10) no 1_465
O4 C15 3.220(10) no 1_465
O4 C19 3.418(8) no 1_565
O4 C22 3.547(11) no 1_565
N1 Cl2 3.004(6) no 1_454
N1 C3 3.434(10) no 1_455
N1 C6 3.497(10) no 1_455
N2 C23 3.566(11) no 1_655
N2 C24 3.433(10) no 1_655
N3 Cl1 3.048(7) no 1_656
N3 C16 3.465(10) no 1_655
N3 C19 3.523(10) no 1_655
N4 C10 3.587(12) no 1_455
N4 C11 3.450(11) no 1_455
C1 Cl1 3.509(10) no 1_465
C1 Cl1 3.570(9) no 1_565
C1 O1 3.557(9) no 1_465
C2 Cl1 3.551(9) no 1_565
C2 O1 3.242(10) no 1_465
C3 N1 3.434(10) no 1_655
C3 C8 3.564(12) no 1_455
C4 C7 3.269(11) no 1_455
C4 C8 3.444(11) no 1_455
C5 Cl1 3.495(8) no 1_455
C5 Cl2 3.549(8) no 1_454
C5 C6 3.516(11) no 1_455
C5 C7 3.377(11) no 1_455
C5 C18 3.472(11) no 1_454
C6 O1 3.423(9) no 1_565
C6 N1 3.497(10) no 1_655
C6 C5 3.516(11) no 1_655
C6 C9 3.422(12) no 1_455
C6 C10 3.584(12) no 1_455
C7 C4 3.269(11) no 1_655
C7 C5 3.377(11) no 1_655
C7 C11 3.563(11) no 1_455
C8 C3 3.564(12) no 1_655
C8 C4 3.444(11) no 1_655
C8 C11 3.438(12) no 1_455
C9 O1 3.508(11) no 1_565
C9 C6 3.422(12) no 1_655
C10 O3 3.438(12) no 1_655
C10 N4 3.587(12) no 1_655
C10 C6 3.584(12) no 1_655
C11 O3 3.563(11) no 1_655
C11 O3 3.279(10) no 1_755
C11 N4 3.450(11) no 1_655
C11 C7 3.563(11) no 1_655
C11 C8 3.438(12) no 1_655
C13 O2 3.447(10) no 1_455
C14 Cl2 3.510(9) no 1_645
C14 O4 3.569(10) no 1_645
C15 Cl2 3.521(8) no 1_545
C15 O4 3.220(10) no 1_645
C16 N3 3.465(10) no 1_455
C16 C21 3.530(12) no 1_655
C16 C22 3.596(11) no 1_655
C17 Cl2 3.587(7) no 1_655
C17 C20 3.282(11) no 1_655
C17 C21 3.440(11) no 1_655
C18 Cl1 3.555(9) no 1_656
C18 Cl2 3.479(9) no 1_655
C18 C5 3.472(11) no 1_656
C18 C19 3.527(11) no 1_655
C18 C20 3.393(12) no 1_655
C19 O4 3.418(8) no 1_545
C19 N3 3.523(10) no 1_455
C19 C18 3.527(11) no 1_455
C19 C22 3.413(11) no 1_655
C19 C23 3.560(11) no 1_655
C20 C17 3.282(11) no 1_455
C20 C18 3.393(12) no 1_455
C20 C24 3.544(11) no 1_655
C21 C16 3.530(12) no 1_455
C21 C17 3.440(11) no 1_455
C21 C24 3.478(12) no 1_655
C22 O4 3.547(11) no 1_545
C22 C16 3.596(11) no 1_455
C22 C19 3.413(11) no 1_455
C23 O2 3.479(11) no 1_455
C23 N2 3.566(11) no 1_455
C23 C19 3.560(11) no 1_455
C24 O2 3.280(10) no 1_355
C24 O2 3.573(10) no 1_455
C24 N2 3.433(10) no 1_455
C24 C20 3.544(11) no 1_455
C24 C21 3.478(12) no 1_455
C26 O3 3.495(10) no 1_655
O1 H13 2.4294 no .
O2 H11 2.4686 no .
O3 H24 2.4630 no .
O4 H26 2.4313 no .
N1 H2 3.2206 no .
N1 H4 3.2160 no .
N2 H11 2.6206 no .
N2 H13 2.6043 no .
N3 H15 3.1709 no .
N3 H17 3.1952 no .
N4 H24 2.6264 no .
N4 H26 2.6041 no .
C1 H5 3.2170 no .
C2 H1 3.1578 no .
C2 H4 3.2253 no .
C2 H6 2.6130 no .
C3 H1A 3.2385 no .
C3 H5 3.2511 no .
C3 H7 2.5964 no .
C4 H1 3.1541 no .
C4 H2 3.2187 no .
C4 H6 3.3373 no .
C4 H7 2.6117 no .
C5 H1A 3.2184 no .
C6 H2 2.5737 no .
C6 H4 2.6985 no .
C6 H9 2.8304 no .
C7 H4 2.7051 no .
C7 H9 2.7494 no .
C7 H13 2.6350 no .
C8 H6 2.6622 no .
C8 H10 3.2806 no .
C9 H6 2.7707 no .
C9 H7 3.3774 no .
C9 H11 3.2713 no .
C9 H13 3.3016 no .
C11 H9 3.2634 no .
C11 H13 3.2993 no .
C12 H10 3.2404 no .
C13 H7 2.5849 no .
C13 H9 3.2885 no .
C13 H11 3.3069 no .
C14 H18 3.1665 no .
C15 H3 3.1074 no .
C15 H17 3.2807 no .
C15 H19 2.6319 no .
C16 H14 3.2766 no .
C16 H18 3.2397 no .
C16 H20 2.5825 no .
C17 H3 3.1200 no .
C17 H15 3.2851 no .
C17 H19 3.3669 no .
C17 H20 2.6495 no .
C18 H14 3.1736 no .
C19 H15 2.6520 no .
C19 H17 2.7384 no .
C19 H22 2.7642 no .
C20 H17 2.7393 no .
C20 H22 2.7229 no .
C20 H26 2.5396 no .
C21 H19 2.6706 no .
C21 H23 3.2835 no .
C22 H19 2.7234 no .
C22 H20 3.3535 no .
C22 H24 3.2934 no .
C22 H26 3.2278 no .
C24 H22 3.2790 no .
C24 H26 3.2710 no .
C25 H23 3.2217 no .
C26 H20 2.5549 no .
C26 H22 3.2259 no .
C26 H24 3.2757 no .
H1 H1A 2.3301 no .
H1 H5 2.2168 no .
H1A H2 2.3059 no .
H2 H6 2.3873 no .
H3 H14 2.1544 no .
H3 H18 2.2768 no .
H4 H5 2.3325 no .
H4 H7 2.0903 no .
H6 H7 2.7538 no .
H6 H9 2.2558 no .
H7 H13 2.3920 no .
H9 H10 2.2689 no .
H10 H11 2.3868 no .
H14 H15 2.3339 no .
H15 H19 2.4511 no .
H17 H18 2.2783 no .
H17 H20 2.1300 no .
H19 H20 2.7842 no .
H19 H22 2.1912 no .
H20 H26 2.3103 no .
H22 H23 2.3907 no .
H23 H24 2.3287 no .
Cl1 H1A 3.1973 no 1_545
Cl1 H1A 2.6869 no 1_645
Cl1 H2 3.1358 no 1_545
Cl1 H3 2.2343 no 1_454
Cl1 H4 3.4256 no .
Cl1 H4 3.1063 no 1_655
Cl1 H5 2.8586 no 1_655
Cl1 H7 2.8571 no .
Cl1 H13 2.9832 no .
Cl1 H18 3.2348 no 1_454
Cl2 H1 2.1780 no 1_656
Cl2 H5 3.2417 no 1_656
Cl2 H14 2.6652 no 1_465
Cl2 H14 3.2682 no 1_565
Cl2 H15 3.0985 no 1_565
Cl2 H17 3.0554 no 1_455
Cl2 H17 3.4731 no .
Cl2 H18 2.8470 no 1_455
Cl2 H20 2.8729 no .
Cl2 H26 2.9853 no .
O1 H1A 3.5184 no 1_645
O1 H2 3.3264 no 1_545
O1 H2 2.9339 no 1_645
O1 H6 2.5444 no 1_545
O1 H9 2.6094 no 1_545
O1 H23 3.3799 no 1_655
O1 H24 3.5482 no 1_655
O2 H2 3.3508 no 1_645
O2 H9 3.3615 no 1_545
O2 H13 3.2511 no 1_655
O2 H23 3.4262 no 1_755
O2 H24 2.4116 no 1_755
O3 H10 3.5161 no 1_355
O3 H10 3.5326 no 1_455
O3 H11 2.4044 no 1_355
O3 H15 3.3255 no 1_465
O3 H22 3.3668 no 1_565
O3 H26 3.2833 no 1_455
O4 H10 3.4054 no 1_455
O4 H11 3.5670 no 1_455
O4 H14 3.5285 no 1_465
O4 H15 2.9250 no 1_465
O4 H15 3.2701 no 1_565
O4 H19 2.5399 no 1_565
O4 H22 2.6580 no 1_565
N1 H14 3.1734 no 1_464
N2 H2 3.2332 no 1_645
N2 H9 3.3338 no 1_545
N2 H13 3.5750 no 1_655
N2 H23 3.5437 no 1_655
N2 H24 3.3124 no 1_655
N2 H24 3.5111 no 1_755
N3 H1A 3.1769 no 1_646
N4 H10 3.5255 no 1_455
N4 H11 3.5368 no 1_355
N4 H11 3.3371 no 1_455
N4 H15 3.1881 no 1_465
N4 H22 3.3416 no 1_565
N4 H26 3.5873 no 1_455
C1 H3 3.2956 no 1_464
C1 H14 3.4514 no 1_464
C2 H1 3.4758 no 1_655
C3 H1 3.3652 no 1_655
C4 H7 3.3305 no 1_455
C4 H18 2.9735 no 1_454
C5 H7 3.2683 no 1_455
C5 H17 3.3005 no 1_454
C5 H18 2.9823 no 1_454
C7 H4 3.4377 no 1_655
C8 H4 3.4036 no 1_655
C8 H11 3.4065 no 1_455
C9 H6 3.5081 no 1_655
C9 H23 3.3359 no 1_665
C10 H6 3.5318 no 1_655
C10 H22 3.4093 no 1_665
C11 H24 3.5235 no 1_655
C12 H7 3.5612 no 1_655
C12 H24 3.2828 no 1_655
C13 H4 3.3946 no 1_655
C13 H7 3.5996 no 1_655
C13 H11 3.5776 no 1_455
C14 H1 3.3572 no 1_646
C14 H1A 3.4709 no 1_646
C15 H3 3.4986 no 1_455
C16 H3 3.4082 no 1_455
C17 H5 2.9620 no 1_656
C17 H20 3.3894 no 1_655
C18 H4 3.3276 no 1_656
C18 H5 2.9675 no 1_656
C18 H20 3.3358 no 1_655
C20 H17 3.4291 no 1_455
C21 H17 3.3925 no 1_455
C21 H24 3.4554 no 1_655
C22 H10 3.2762 no 1_445
C22 H19 3.5144 no 1_455
C23 H9 3.4190 no 1_445
C23 H19 3.5167 no 1_455
C24 H11 3.5516 no 1_455
C25 H11 3.3053 no 1_455
C25 H20 3.5002 no 1_455
C26 H17 3.3969 no 1_455
C26 H20 3.5324 no 1_455
C26 H24 3.5862 no 1_655
H1 Cl2 2.1780 no 1_454
H1 C2 3.4758 no 1_455
H1 C3 3.3652 no 1_455
H1 C14 3.3572 no 1_464
H1 H14 2.8728 no 1_464
H1A Cl1 2.6869 no 1_465
H1A Cl1 3.1973 no 1_565
H1A O1 3.5184 no 1_465
H1A N3 3.1769 no 1_464
H1A C14 3.4709 no 1_464
H1A H2 3.5590 no 1_455
H1A H3 2.8296 no 1_464
H1A H13 3.5338 no 1_465
H1A H14 3.3566 no 1_464
H2 Cl1 3.1358 no 1_565
H2 O1 2.9339 no 1_465
H2 O1 3.3264 no 1_565
H2 O2 3.3508 no 1_465
H2 N2 3.2332 no 1_465
H2 H1A 3.5590 no 1_655
H2 H13 3.0598 no 1_565
H3 Cl1 2.2343 no 1_656
H3 C1 3.2956 no 1_646
H3 C15 3.4986 no 1_655
H3 C16 3.4082 no 1_655
H3 H1A 2.8296 no 1_646
H4 Cl1 3.1063 no 1_455
H4 Cl1 3.4256 no .
H4 C7 3.4377 no 1_455
H4 C8 3.4036 no 1_455
H4 C13 3.3946 no 1_455
H4 C18 3.3276 no 1_454
H4 H5 3.5563 no 1_655
H4 H7 3.3540 no 1_455
H4 H13 3.3709 no 1_455
H4 H18 2.7336 no 1_454
H5 Cl1 2.8586 no 1_455
H5 Cl2 3.2417 no 1_454
H5 C17 2.9620 no 1_454
H5 C18 2.9675 no 1_454
H5 H4 3.5563 no 1_455
H5 H7 3.2445 no 1_455
H5 H17 2.7087 no 1_454
H5 H18 2.8263 no 1_354
H5 H18 2.7288 no 1_454
H6 O1 2.5444 no 1_565
H6 C9 3.5081 no 1_455
H6 C10 3.5318 no 1_455
H6 H9 3.5366 no 1_455
H7 Cl1 2.8571 no .
H7 C4 3.3305 no 1_655
H7 C5 3.2683 no 1_655
H7 C12 3.5612 no 1_455
H7 C13 3.5996 no 1_455
H7 H4 3.3540 no 1_655
H7 H5 3.2445 no 1_655
H9 O1 2.6094 no 1_565
H9 O2 3.3615 no 1_565
H9 N2 3.3338 no 1_565
H9 C23 3.4190 no 1_665
H9 H6 3.5366 no 1_655
H9 H23 2.7222 no 1_665
H10 O3 3.5326 no 1_655
H10 O3 3.5161 no 1_755
H10 O4 3.4054 no 1_655
H10 N4 3.5255 no 1_655
H10 C22 3.2762 no 1_665
H10 H22 2.6607 no 1_665
H10 H23 3.3033 no 1_665
H10 H23 2.9097 no 1_765
H11 O3 2.4044 no 1_755
H11 O4 3.5670 no 1_655
H11 N4 3.3371 no 1_655
H11 N4 3.5368 no 1_755
H11 C8 3.4065 no 1_655
H11 C13 3.5776 no 1_655
H11 C24 3.5516 no 1_655
H11 C25 3.3053 no 1_655
H11 H24 2.7501 no 1_755
H13 Cl1 2.9832 no .
H13 O2 3.2511 no 1_455
H13 N2 3.5750 no 1_455
H13 H1A 3.5338 no 1_645
H13 H2 3.0598 no 1_545
H13 H4 3.3709 no 1_655
H14 Cl2 3.2682 no 1_545
H14 Cl2 2.6652 no 1_645
H14 O4 3.5285 no 1_645
H14 N1 3.1734 no 1_646
H14 C1 3.4514 no 1_646
H14 H1 2.8728 no 1_646
H14 H1A 3.3566 no 1_646
H14 H15 3.5400 no 1_655
H15 Cl2 3.0985 no 1_545
H15 O3 3.3255 no 1_645
H15 O4 3.2701 no 1_545
H15 O4 2.9250 no 1_645
H15 N4 3.1881 no 1_645
H15 H14 3.5400 no 1_455
H15 H26 3.0411 no 1_545
H17 Cl2 3.4731 no .
H17 Cl2 3.0554 no 1_655
H17 C5 3.3005 no 1_656
H17 C20 3.4291 no 1_655
H17 C21 3.3925 no 1_655
H17 C26 3.3969 no 1_655
H17 H5 2.7087 no 1_656
H17 H18 3.5748 no 1_455
H17 H20 3.3849 no 1_655
H17 H26 3.3539 no 1_655
H18 Cl1 3.2348 no 1_656
H18 Cl2 2.8470 no 1_655
H18 C4 2.9735 no 1_656
H18 C5 2.9823 no 1_656
H18 H4 2.7336 no 1_656
H18 H5 2.7288 no 1_656
H18 H5 2.8263 no 1_756
H18 H17 3.5748 no 1_655
H18 H20 3.2976 no 1_655
H19 O4 2.5399 no 1_545
H19 C22 3.5144 no 1_655
H19 C23 3.5167 no 1_655
H19 H22 3.5774 no 1_655
H19 H23 3.5628 no 1_655
H20 Cl2 2.8729 no .
H20 C17 3.3894 no 1_455
H20 C18 3.3358 no 1_455
H20 C25 3.5002 no 1_655
H20 C26 3.5324 no 1_655
H20 H17 3.3849 no 1_455
H20 H18 3.2976 no 1_455
H22 O3 3.3668 no 1_545
H22 O4 2.6580 no 1_545
H22 N4 3.3416 no 1_545
H22 C10 3.4093 no 1_445
H22 H10 2.6607 no 1_445
H22 H19 3.5774 no 1_455
H22 H23 3.5241 no 1_655
H23 O1 3.3799 no 1_455
H23 O2 3.4262 no 1_355
H23 N2 3.5437 no 1_455
H23 C9 3.3359 no 1_445
H23 H9 2.7222 no 1_445
H23 H10 2.9097 no 1_345
H23 H10 3.3033 no 1_445
H23 H19 3.5628 no 1_455
H23 H22 3.5241 no 1_455
H24 O1 3.5482 no 1_455
H24 O2 2.4116 no 1_355
H24 N2 3.5111 no 1_355
H24 N2 3.3124 no 1_455
H24 C11 3.5235 no 1_455
H24 C12 3.2828 no 1_455
H24 C21 3.4554 no 1_455
H24 C26 3.5862 no 1_455
H24 H11 2.7501 no 1_355
H26 Cl2 2.9853 no .
H26 O3 3.2833 no 1_655
H26 N4 3.5873 no 1_655
H26 H15 3.0411 no 1_565
H26 H17 3.3539 no 1_455

loop_
_geom_hbond_atom_site_label_D
_geom_hbond_atom_site_label_H
_geom_hbond_atom_site_label_A
_geom_hbond_site_symmetry_A
_geom_hbond_distance_DA
_geom_hbond_distance_DH
_geom_hbond_distance_HA
_geom_hbond_angle_DHA
_geom_hbond_publ_flag
N1 H1 Cl2 1_454 3.004(6) 0.880 2.178 156.1 no
N3 H3 Cl1 1_656 3.048(7) 0.880 2.234 153.6 no

loop_
_geom_torsion_atom_site_label_1
_geom_torsion_atom_site_label_2
_geom_torsion_atom_site_label_3
_geom_torsion_atom_site_label_4
_geom_torsion
_geom_torsion_publ_flag
C1 N1 C5 C4 1.3(11) no
C5 N1 C1 C2 -1.2(11) no
O1 N2 C12 C11 164.8(6) no
O1 N2 C12 C13 -15.0(10) no
O2 N2 C12 C11 -15.1(10) no
O2 N2 C12 C13 165.1(7) no
C14 N3 C18 C17 -0.4(12) no
C18 N3 C14 C15 0.3(12) no
O3 N4 C25 C24 13.2(11) no
O3 N4 C25 C26 -166.2(7) no
O4 N4 C25 C24 -165.3(7) no
O4 N4 C25 C26 15.3(11) no
N1 C1 C2 C3 0.2(12) no
C1 C2 C3 C4 0.7(12) no
C1 C2 C3 C6 -178.8(7) no
C2 C3 C4 C5 -0.6(11) no
C2 C3 C6 C7 -170.8(8) no
C4 C3 C6 C7 9.7(12) no
C6 C3 C4 C5 178.8(6) no
C3 C4 C5 N1 -0.4(11) no
C3 C6 C7 C8 -178.5(7) no
C6 C7 C8 C9 -4.3(13) no
C6 C7 C8 C13 178.3(8) no
C7 C8 C9 C10 -179.2(7) no
C7 C8 C13 C12 178.7(6) no
C9 C8 C13 C12 1.2(11) no
C13 C8 C9 C10 -1.9(12) no
C8 C9 C10 C11 2.5(13) no
C9 C10 C11 C12 -2.4(12) no
C10 C11 C12 N2 -177.9(7) no
C10 C11 C12 C13 1.8(12) no
N2 C12 C13 C8 178.4(6) no
C11 C12 C13 C8 -1.3(12) no
N3 C14 C15 C16 0.2(11) no
C14 C15 C16 C17 -0.6(10) no
C14 C15 C16 C19 178.5(6) no
C15 C16 C17 C18 0.5(10) no
C15 C16 C19 C20 171.4(6) no
C17 C16 C19 C20 -9.7(11) no
C19 C16 C17 C18 -178.5(6) no
C16 C17 C18 N3 -0.1(12) no
C16 C19 C20 C21 -179.0(6) no
C19 C20 C21 C22 0.1(13) no
C19 C20 C21 C26 -178.5(7) no
C20 C21 C22 C23 -179.7(7) no
C20 C21 C26 C25 178.8(6) no
C22 C21 C26 C25 0.2(12) no
C26 C21 C22 C23 -1.2(12) no
C21 C22 C23 C24 1.3(12) no
C22 C23 C24 C25 -0.3(11) no
C23 C24 C25 N4 179.9(7) no
C23 C24 C25 C26 -0.7(12) no
N4 C25 C26 C21 -179.8(6) no
C24 C25 C26 C21 0.8(11) no
